data_4001411
loop_
_publ_author_name
'Wang, Xin-Yi'
'Sevov, Slavi C.'

_publ_section_title
;
 Hydrogen-Bonded Host Frameworks of Cationic Metal Complexes and Anionic
 Disulfonate Linkers:&#x00A0; Effects of the Guest Molecules and the
 Charge of the Metal Complex
;
_journal_issue 20
_journal_name_full 'Chemistry of Materials'
_journal_page_first 4906
_journal_paper_doi 10.1021/cm071480x
_journal_volume 19
_journal_year 2007
_chemical_formula_moiety '2 (C6 H16 Co N4 O4), C12 H8 O6 S2, 2 (C3 H7 N O)'
_chemical_formula_sum 'C30 H54 Co2 N10 O16 S2'
_chemical_formula_weight 932.82
_chemical_name_common CoEnOx-BPDS-DMF
_chemical_name_systematic
; 
 ? 
;
_space_group_IT_number 14
_symmetry_cell_setting monoclinic
_symmetry_space_group_name_Hall '-P 2yn'
_symmetry_space_group_name_H-M 'P 1 21/n 1'
_atom_sites_solution_hydrogens geom
_atom_sites_solution_primary direct
_atom_sites_solution_secondary difmap
_audit_creation_method SHELXL-97
_cell_angle_alpha 90.00
_cell_angle_beta 91.4020(10)
_cell_angle_gamma 90.00
_cell_formula_units_Z 2
_cell_length_a 6.32280(10)
_cell_length_b 11.9946(2)
_cell_length_c 26.4024(4)
_cell_measurement_temperature 100(2)
_cell_volume 2001.74(6)
_computing_cell_refinement 'Bruker SMART'
_computing_data_collection 'Bruker SMART'
_computing_data_reduction 'Bruker SHELXTL-V5.1'
_computing_molecular_graphics Diomand
_computing_publication_material 'SHELXL-97 (Sheldrick, 1997)'
_computing_structure_refinement 'SHELXL-97 (Sheldrick, 1997)'
_computing_structure_solution 'SHELXS-97 (Sheldrick, 1990)'
_diffrn_ambient_temperature 100(2)
_diffrn_measured_fraction_theta_full 1.000
_diffrn_measured_fraction_theta_max 1.000
_diffrn_measurement_device_type 'CCD area detector'
_diffrn_measurement_method 'phi and omega scans'
_diffrn_radiation_monochromator graphite
_diffrn_radiation_source 'fine-focus sealed tube'
_diffrn_radiation_type MoK\a
_diffrn_radiation_wavelength 0.71073
_diffrn_reflns_av_R_equivalents 0.0235
_diffrn_reflns_av_sigmaI/netI 0.0179
_diffrn_reflns_limit_h_max 8
_diffrn_reflns_limit_h_min -8
_diffrn_reflns_limit_k_max 15
_diffrn_reflns_limit_k_min -15
_diffrn_reflns_limit_l_max 34
_diffrn_reflns_limit_l_min -22
_diffrn_reflns_number 24354
_diffrn_reflns_theta_full 27.49
_diffrn_reflns_theta_max 27.49
_diffrn_reflns_theta_min 1.54
_exptl_absorpt_coefficient_mu 1.017
_exptl_absorpt_correction_T_max 0.8381
_exptl_absorpt_correction_T_min 0.8225
_exptl_absorpt_correction_type multi-scan
_exptl_absorpt_process_details 'Blessing, R.H. (1995) Acta Cryst. A51, 33-38'
_exptl_crystal_colour red
_exptl_crystal_density_diffrn 1.647
_exptl_crystal_density_meas ?
_exptl_crystal_density_method 'not measured'
_exptl_crystal_description column
_exptl_crystal_F_000 1036
_exptl_crystal_size_max 0.20
_exptl_crystal_size_mid 0.20
_exptl_crystal_size_min 0.18
_refine_diff_density_max 0.618
_refine_diff_density_min -0.586
_refine_diff_density_rms 0.067
_refine_ls_extinction_coef 0.0007(3)
_refine_ls_extinction_expression Fc^*^=kFc[1+0.001xFc^2^\l^3^/sin(2\q)]^-1/4^
_refine_ls_extinction_method SHELXL
_refine_ls_goodness_of_fit_ref 1.043
_refine_ls_hydrogen_treatment constr
_refine_ls_matrix_type full
_refine_ls_number_parameters 300
_refine_ls_number_reflns 4610
_refine_ls_number_restraints 0
_refine_ls_restrained_S_all 1.043
_refine_ls_R_factor_all 0.0305
_refine_ls_R_factor_gt 0.0279
_refine_ls_shift/su_max 0.000
_refine_ls_shift/su_mean 0.000
_refine_ls_structure_factor_coef Fsqd
_refine_ls_weighting_details 'calc w=1/[\s^2^(Fo^2^)+(0.0307P)^2^+2.2219P] where P=(Fo^2^+2Fc^2^)/3'
_refine_ls_weighting_scheme calc
_refine_ls_wR_factor_gt 0.0692
_refine_ls_wR_factor_ref 0.0707
_reflns_number_gt 4289
_reflns_number_total 4610
_reflns_threshold_expression >2sigma(I)
_cod_data_source_file cm071480x-file002.cif
_cod_data_source_block CoEnOx-BPDS-DMF
_cod_depositor_comments
;
The following automatic conversions were performed:

'_exptl_crystal_density_meas' value 'not measured' was changed to '?'
- the value is perceived as not measured.

Automatic conversion script
Id: cif_fix_values 3008 2015-01-20 13:52:24Z robertas 
;
_cod_original_sg_symbol_H-M P2(1)/n
_cod_original_formula_sum 'C15 H27 Co1 N5 O8 S1'
_cod_database_code 4001411

loop_
_symmetry_equiv_pos_as_xyz
'x, y, z'
'-x+1/2, y+1/2, -z+1/2'
'-x, -y, -z'
'x-1/2, -y-1/2, z-1/2'

loop_
_atom_site_label
_atom_site_type_symbol
_atom_site_fract_x
_atom_site_fract_y
_atom_site_fract_z
_atom_site_U_iso_or_equiv
_atom_site_adp_type
_atom_site_occupancy
_atom_site_symmetry_multiplicity
_atom_site_calc_flag
_atom_site_refinement_flags
_atom_site_disorder_assembly
_atom_site_disorder_group
Co1 Co 0.57753(3) 0.404194(17) 0.243694(7) 0.00827(7) Uani 1 1 d . . .
S1 S 0.40026(6) 0.81269(3) 0.109450(14) 0.01276(9) Uani 1 1 d . . .
C1 C 0.2677(2) 0.70722(13) 0.07389(6) 0.0125(3) Uani 1 1 d . . .
C2 C 0.0615(3) 0.67727(14) 0.08495(6) 0.0151(3) Uani 1 1 d . . .
H2A H -0.0079 0.7111 0.1125 0.018 Uiso 1 1 calc R . .
C3 C 0.3669(3) 0.65802(15) 0.03304(6) 0.0156(3) Uani 1 1 d . . .
H3A H 0.5064 0.6797 0.0248 0.019 Uiso 1 1 calc R . .
C4 C -0.0421(3) 0.59766(14) 0.05543(6) 0.0151(3) Uani 1 1 d . . .
H4A H -0.1842 0.5790 0.0627 0.018 Uiso 1 1 calc R . .
C5 C 0.2622(3) 0.57730(15) 0.00430(6) 0.0168(3) Uani 1 1 d . . .
H5A H 0.3320 0.5440 -0.0233 0.020 Uiso 1 1 calc R . .
C6 C 0.0561(2) 0.54398(14) 0.01518(6) 0.0128(3) Uani 1 1 d . . .
C7 C 0.6052(3) 0.48703(14) 0.34390(6) 0.0150(3) Uani 1 1 d . . .
H7A H 0.6297 0.4182 0.3639 0.018 Uiso 1 1 calc R . .
H7B H 0.5571 0.5464 0.3670 0.018 Uiso 1 1 calc R . .
C8 C 0.8062(3) 0.52224(14) 0.31844(6) 0.0142(3) Uani 1 1 d . . .
H8A H 0.7904 0.5982 0.3042 0.017 Uiso 1 1 calc R . .
H8B H 0.9265 0.5223 0.3431 0.017 Uiso 1 1 calc R . .
C9 C 0.5970(3) 0.52460(14) 0.15298(6) 0.0139(3) Uani 1 1 d . . .
H9A H 0.6354 0.5949 0.1359 0.017 Uiso 1 1 calc R . .
H9B H 0.4681 0.4940 0.1361 0.017 Uiso 1 1 calc R . .
C10 C 0.7770(3) 0.44149(14) 0.15065(6) 0.0142(3) Uani 1 1 d . . .
H10A H 0.7943 0.4149 0.1155 0.017 Uiso 1 1 calc R . .
H10B H 0.9113 0.4762 0.1626 0.017 Uiso 1 1 calc R . .
C11 C 0.4205(2) 0.20033(13) 0.26138(6) 0.0105(3) Uani 1 1 d . . .
C12 C 0.2537(2) 0.26272(13) 0.22811(6) 0.0105(3) Uani 1 1 d . . .
N1 N 0.4436(2) 0.46700(11) 0.30309(5) 0.0114(3) Uani 1 1 d . . .
H1A H 0.3780 0.5331 0.2945 0.014 Uiso 1 1 calc R . .
H1B H 0.3424 0.4185 0.3145 0.014 Uiso 1 1 calc R . .
N2 N 0.8437(2) 0.44008(11) 0.27725(5) 0.0112(3) Uani 1 1 d . . .
H2B H 0.9038 0.3764 0.2907 0.013 Uiso 1 1 calc R . .
H2C H 0.9353 0.4697 0.2543 0.013 Uiso 1 1 calc R . .
N3 N 0.5592(2) 0.54515(11) 0.20763(5) 0.0108(3) Uani 1 1 d . . .
H3B H 0.4275 0.5761 0.2115 0.013 Uiso 1 1 calc R . .
H3C H 0.6587 0.5941 0.2206 0.013 Uiso 1 1 calc R . .
N4 N 0.7196(2) 0.34744(11) 0.18425(5) 0.0115(3) Uani 1 1 d . . .
H4B H 0.8397 0.3092 0.1942 0.014 Uiso 1 1 calc R . .
H4C H 0.6316 0.2989 0.1669 0.014 Uiso 1 1 calc R . .
N5 N 0.2618(3) 0.17969(16) 0.05455(7) 0.0320(4) Uani 1 1 d . . .
O1 O 0.3651(2) 0.78713(11) 0.16296(4) 0.0194(3) Uani 1 1 d . . .
O2 O 0.6204(2) 0.80306(12) 0.09636(5) 0.0259(3) Uani 1 1 d . . .
O3 O 0.3004(2) 0.91684(11) 0.09488(5) 0.0284(3) Uani 1 1 d . . .
O4 O 0.08874(17) 0.21500(10) 0.21499(4) 0.0136(2) Uani 1 1 d . . .
O5 O 0.30505(17) 0.36235(9) 0.21607(4) 0.0116(2) Uani 1 1 d . . .
O6 O 0.39090(18) 0.10221(9) 0.27293(4) 0.0134(2) Uani 1 1 d . . .
O7 O 0.58586(17) 0.25782(9) 0.27324(4) 0.0114(2) Uani 1 1 d . . .
O8 O 0.5494(4) 0.22268(16) 0.10232(7) 0.0590(6) Uani 1 1 d . . .
C13 C 0.4623(5) 0.1677(3) 0.06798(11) 0.0228(7) Uani 0.631(4) 1 d P A 1
H13 H 0.5442 0.1143 0.0505 0.027 Uiso 0.631(4) 1 calc PR A 1
C14 C 0.1443(7) 0.1207(3) 0.01909(15) 0.0278(8) Uani 0.631(4) 1 d P A 1
H14A H -0.0052 0.1411 0.0215 0.042 Uiso 0.631(4) 1 calc PR A 1
H14B H 0.1610 0.0406 0.0254 0.042 Uiso 0.631(4) 1 calc PR A 1
H14C H 0.1935 0.1383 -0.0149 0.042 Uiso 0.631(4) 1 calc PR A 1
C15 C 0.1426(6) 0.2700(3) 0.08465(12) 0.0294(8) Uani 0.631(4) 1 d P A 1
H15A H -0.0072 0.2497 0.0864 0.044 Uiso 0.631(4) 1 calc PR A 1
H15B H 0.1556 0.3421 0.0676 0.044 Uiso 0.631(4) 1 calc PR A 1
H15C H 0.2039 0.2753 0.1190 0.044 Uiso 0.631(4) 1 calc PR A 1
C13A C 0.3182(10) 0.2242(5) 0.0905(2) 0.0327(15) Uani 0.369(4) 1 d P A 2
H13A H 0.2218 0.2606 0.1121 0.039 Uiso 0.369(4) 1 calc PR A 2
C14A C 0.0516(15) 0.1462(9) 0.0337(4) 0.053(2) Uani 0.369(4) 1 d P A 2
H14D H -0.0585 0.1902 0.0499 0.080 Uiso 0.369(4) 1 calc PR A 2
H14E H 0.0284 0.0669 0.0404 0.080 Uiso 0.369(4) 1 calc PR A 2
H14F H 0.0459 0.1595 -0.0029 0.080 Uiso 0.369(4) 1 calc PR A 2
C15A C 0.4317(13) 0.1012(5) 0.0239(2) 0.0426(19) Uani 0.369(4) 1 d P A 2
H15D H 0.3583 0.0359 0.0098 0.064 Uiso 0.369(4) 1 calc PR A 2
H15E H 0.5449 0.0769 0.0474 0.064 Uiso 0.369(4) 1 calc PR A 2
H15F H 0.4927 0.1445 -0.0036 0.064 Uiso 0.369(4) 1 calc PR A 2

loop_
_atom_site_aniso_label
_atom_site_aniso_U_11
_atom_site_aniso_U_22
_atom_site_aniso_U_33
_atom_site_aniso_U_23
_atom_site_aniso_U_13
_atom_site_aniso_U_12
Co1 0.00722(11) 0.00640(11) 0.01114(11) 0.00082(7) -0.00068(7) -0.00023(7)
S1 0.01237(18) 0.01213(19) 0.01374(18) -0.00293(14) -0.00066(14) -0.00121(14)
C1 0.0136(7) 0.0113(7) 0.0125(7) -0.0010(6) -0.0027(6) 0.0000(6)
C2 0.0163(8) 0.0159(8) 0.0134(7) -0.0033(6) 0.0035(6) -0.0006(6)
C3 0.0120(7) 0.0188(8) 0.0160(7) -0.0035(6) 0.0006(6) -0.0015(6)
C4 0.0138(7) 0.0167(8) 0.0148(7) -0.0012(6) 0.0030(6) -0.0030(6)
C5 0.0130(7) 0.0214(9) 0.0160(7) -0.0067(6) 0.0019(6) -0.0004(6)
C6 0.0129(7) 0.0136(8) 0.0120(7) -0.0001(6) -0.0010(6) -0.0001(6)
C7 0.0158(7) 0.0162(8) 0.0128(7) -0.0007(6) -0.0016(6) 0.0009(6)
C8 0.0147(7) 0.0108(8) 0.0169(7) -0.0018(6) -0.0036(6) -0.0002(6)
C9 0.0165(7) 0.0132(8) 0.0122(7) 0.0019(6) 0.0015(6) 0.0031(6)
C10 0.0150(7) 0.0125(8) 0.0152(7) 0.0013(6) 0.0040(6) 0.0018(6)
C11 0.0091(7) 0.0092(7) 0.0134(7) -0.0015(5) 0.0019(5) 0.0007(5)
C12 0.0099(7) 0.0097(7) 0.0120(6) -0.0016(5) 0.0013(5) 0.0011(6)
N1 0.0114(6) 0.0102(6) 0.0128(6) 0.0016(5) 0.0003(5) 0.0006(5)
N2 0.0101(6) 0.0089(6) 0.0144(6) 0.0009(5) -0.0005(5) -0.0006(5)
N3 0.0105(6) 0.0091(6) 0.0128(6) 0.0006(5) 0.0009(5) 0.0004(5)
N4 0.0111(6) 0.0095(6) 0.0138(6) 0.0004(5) -0.0003(5) 0.0010(5)
N5 0.0314(9) 0.0346(10) 0.0295(9) 0.0118(8) -0.0068(7) -0.0033(8)
O1 0.0233(6) 0.0214(7) 0.0133(5) -0.0038(5) 0.0000(5) -0.0063(5)
O2 0.0143(6) 0.0346(8) 0.0292(7) -0.0166(6) 0.0057(5) -0.0088(5)
O3 0.0386(8) 0.0135(6) 0.0323(7) -0.0022(5) -0.0138(6) 0.0038(6)
O4 0.0104(5) 0.0110(5) 0.0194(5) -0.0001(4) -0.0026(4) -0.0013(4)
O5 0.0103(5) 0.0088(5) 0.0155(5) 0.0012(4) -0.0020(4) -0.0002(4)
O6 0.0120(5) 0.0083(5) 0.0201(6) 0.0014(4) 0.0018(4) 0.0004(4)
O7 0.0091(5) 0.0091(5) 0.0159(5) 0.0016(4) -0.0014(4) -0.0004(4)
O8 0.0906(16) 0.0424(11) 0.0420(10) 0.0022(8) -0.0362(10) -0.0280(10)
C13 0.0273(15) 0.0174(14) 0.0236(14) -0.0030(11) -0.0032(11) -0.0004(11)
C14 0.028(2) 0.0287(19) 0.0262(18) -0.0006(14) -0.0086(15) -0.0047(16)
C15 0.0368(18) 0.0253(17) 0.0259(15) -0.0009(12) -0.0006(13) 0.0099(14)
C13A 0.040(3) 0.032(3) 0.026(3) -0.009(2) -0.002(2) 0.004(3)
C14A 0.041(5) 0.071(6) 0.046(5) 0.012(4) -0.032(4) -0.016(4)
C15A 0.076(5) 0.022(3) 0.031(3) -0.003(2) 0.027(3) 0.000(3)

loop_
_atom_type_symbol
_atom_type_description
_atom_type_scat_dispersion_real
_atom_type_scat_dispersion_imag
_atom_type_scat_source
C C 0.0033 0.0016 'International Tables Vol C Tables 4.2.6.8 and 6.1.1.4'
H H 0.0000 0.0000 'International Tables Vol C Tables 4.2.6.8 and 6.1.1.4'
N N 0.0061 0.0033 'International Tables Vol C Tables 4.2.6.8 and 6.1.1.4'
O O 0.0106 0.0060 'International Tables Vol C Tables 4.2.6.8 and 6.1.1.4'
S S 0.1246 0.1234 'International Tables Vol C Tables 4.2.6.8 and 6.1.1.4'
Co Co 0.3494 0.9721 'International Tables Vol C Tables 4.2.6.8 and 6.1.1.4'

loop_
_geom_angle_atom_site_label_1
_geom_angle_atom_site_label_2
_geom_angle_atom_site_label_3
_geom_angle
_geom_angle_site_symmetry_3
O5 Co1 O7 86.03(5) .
O5 Co1 N2 174.72(5) .
O7 Co1 N2 90.14(5) .
O5 Co1 N3 89.95(5) .
O7 Co1 N3 174.30(5) .
N2 Co1 N3 94.11(6) .
O5 Co1 N4 91.70(5) .
O7 Co1 N4 89.95(5) .
N2 Co1 N4 91.93(6) .
N3 Co1 N4 86.13(6) .
O5 Co1 N1 90.18(5) .
O7 Co1 N1 91.99(5) .
N2 Co1 N1 86.32(6) .
N3 Co1 N1 92.06(6) .
N4 Co1 N1 177.39(6) .
O2 S1 O3 114.93(9) .
O2 S1 O1 112.47(8) .
O3 S1 O1 111.14(8) .
O2 S1 C1 105.17(8) .
O3 S1 C1 106.10(8) .
O1 S1 C1 106.25(7) .
C2 C1 C3 119.72(15) .
C2 C1 S1 120.45(12) .
C3 C1 S1 119.76(12) .
C4 C2 C1 119.51(15) .
C5 C3 C1 120.10(15) .
C2 C4 C6 122.04(15) .
C3 C5 C6 121.39(15) .
C5 C6 C4 117.19(15) .
C5 C6 C6 121.61(18) 3_565
C4 C6 C6 121.20(18) 3_565
N1 C7 C8 107.05(12) .
N2 C8 C7 106.85(13) .
N3 C9 C10 106.66(12) .
N4 C10 C9 106.28(12) .
O6 C11 O7 125.49(14) .
O6 C11 C12 119.77(14) .
O7 C11 C12 114.69(13) .
O4 C12 O5 125.58(14) .
O4 C12 C11 119.68(14) .
O5 C12 C11 114.73(13) .
C7 N1 Co1 109.92(10) .
C8 N2 Co1 109.26(10) .
C9 N3 Co1 108.77(10) .
C10 N4 Co1 109.86(10) .
C13 N5 C14 128.9(3) .
C13A N5 C14A 134.1(6) .
C13 N5 C15 114.6(2) .
C14 N5 C15 116.5(3) .
C13A N5 C15A 118.7(4) .
C14A N5 C15A 104.6(6) .
C15 N5 C15A 168.0(3) .
C12 O5 Co1 112.34(10) .
C11 O7 Co1 112.18(10) .
C13 O8 C13A 55.7(3) .
O8 C13 N5 123.2(3) .
N5 C13A O8 117.0(5) .

loop_
_geom_bond_atom_site_label_1
_geom_bond_atom_site_label_2
_geom_bond_distance
_geom_bond_site_symmetry_2
Co1 O5 1.9210(11) .
Co1 O7 1.9214(11) .
Co1 N2 1.9311(13) .
Co1 N3 1.9424(13) .
Co1 N4 1.9500(13) .
Co1 N1 1.9517(13) .
S1 O2 1.4469(13) .
S1 O3 1.4477(14) .
S1 O1 1.4679(12) .
S1 C1 1.7737(16) .
C1 C2 1.390(2) .
C1 C3 1.392(2) .
C2 C4 1.387(2) .
C3 C5 1.388(2) .
C4 C6 1.401(2) .
C5 C6 1.400(2) .
C6 C6 1.494(3) 3_565
C7 N1 1.486(2) .
C7 C8 1.513(2) .
C8 N2 1.491(2) .
C9 N3 1.4889(19) .
C9 C10 1.516(2) .
C10 N4 1.486(2) .
C11 O6 1.2314(19) .
C11 O7 1.2845(19) .
C11 C12 1.549(2) .
C12 O4 1.2320(19) .
C12 O5 1.2804(19) .
N5 C13A 1.139(6) .
N5 C13 1.316(4) .
N5 C14 1.377(4) .
N5 C14A 1.481(7) .
N5 C15 1.550(4) .
N5 C15A 1.654(6) .
O8 C13 1.240(3) .
O8 C13A 1.487(6) .
